data_7150070
loop_
_publ_author_name
'Griffiths, Jon-Paul'
'Nie, Hui'
'Brown, R. James'
'Day, Peter'
'Wallis, John D.'

_publ_section_title
;
 Synthetic strategies to chiral organosulfur donors related to
 bis(ethylenedithio)tetrathiafulvalene.
;
_journal_issue 11
_journal_name_full 'Organic &amp; biomolecular chemistry'
_journal_page_first 2155
_journal_page_last 2166
_journal_paper_doi 10.1039/b502437d
_journal_volume 3
_journal_year 2005
_chemical_absolute_configuration syn
_chemical_formula_sum 'C13 H16 S5'
_chemical_formula_weight 332.56
_chemical_melting_point 412.5(5)
_chemical_name_common
;
(4aR,5R,7S,8aS)-4a,5,6,7,8,8a-Hexahydro-5,7-methano-4a,6,6-
trimethyl-1,3-dithiolo(4,5-b)-(1,4)benzodithiin-2-thione
;
_chemical_name_systematic
;
(4aR,5R,7S,8aS)-4a,5,6,7,8,8a-Hexahydro-5,7-methano-4a,6,6-trimethyl-
1,3-dithiolo[4,5-b]-[1,4]benzodithiin-2-thione
;
_space_group_IT_number 4
_symmetry_cell_setting monoclinic
_symmetry_space_group_name_Hall 'P 2yb'
_symmetry_space_group_name_H-M 'P 1 21 1'
_atom_sites_solution_hydrogens difmap
_atom_sites_solution_primary direct
_atom_sites_solution_secondary difmap
_audit_creation_method SHELXL-97
_cell_angle_alpha 90.00
_cell_angle_beta 106.4053(11)
_cell_angle_gamma 90.00
_cell_formula_units_Z 2
_cell_length_a 7.2322(2)
_cell_length_b 9.3635(2)
_cell_length_c 11.3961(3)
_cell_measurement_reflns_used 10374
_cell_measurement_temperature 120(2)
_cell_measurement_theta_max 27.46
_cell_measurement_theta_min 2.94
_cell_volume 740.31(3)
_computing_cell_refinement
;
'DENZO (Otwinowski and Minor, 1997)'
'COLLECT (Hooft, 1998)'
;
_computing_data_collection
;
'DENZO (Otwinowski and Minor, 1997)'
'COLLECT (Hooft, 1998)'
;
_computing_data_reduction
;
'DENZO (Otwinowski and Minor, 1997)'
'COLLECT (Hooft, 1998)'
;
_computing_molecular_graphics 'ORTEP3 (Johnson and Burnett, 1996)'
_computing_publication_material 'SHELXS-97 (Sheldrick, 1990)'
_computing_structure_refinement 'SHELXL-97 (Sheldrick, 1997)'
_computing_structure_solution 'SHELXS-97 (Sheldrick, 1990)'
_diffrn_ambient_temperature 120(2)
_diffrn_detector_area_resol_mean 9.091
_diffrn_measured_fraction_theta_full 0.994
_diffrn_measured_fraction_theta_max 0.994
_diffrn_measurement_device 'Enraf Nonius KappaCCD area detector'
_diffrn_measurement_method 'Phi and Omega scans to fill Ewald sphere'
_diffrn_radiation_monochromator graphite
_diffrn_radiation_source 'Enraf Nonius FR591 rotating anode'
_diffrn_radiation_type MoK\a
_diffrn_radiation_wavelength 0.71073
_diffrn_reflns_av_R_equivalents 0.0806
_diffrn_reflns_av_sigmaI/netI 0.0670
_diffrn_reflns_limit_h_max 9
_diffrn_reflns_limit_h_min -9
_diffrn_reflns_limit_k_max 12
_diffrn_reflns_limit_k_min -12
_diffrn_reflns_limit_l_max 14
_diffrn_reflns_limit_l_min -14
_diffrn_reflns_number 10374
_diffrn_reflns_theta_full 27.46
_diffrn_reflns_theta_max 27.46
_diffrn_reflns_theta_min 2.94
_exptl_absorpt_coefficient_mu 0.762
_exptl_absorpt_correction_T_max 0.92
_exptl_absorpt_correction_T_min 0.76
_exptl_absorpt_correction_type multi-scan
_exptl_absorpt_process_details
;
Using multiple and symmetry-related data measurements via the program
SORTAV
See R. H. Blessing, Acta Cryst. (1995), A51, 33-38
;
_exptl_crystal_colour orange
_exptl_crystal_density_diffrn 1.492
_exptl_crystal_density_method 'not measured'
_exptl_crystal_description shard
_exptl_crystal_F_000 348
_exptl_crystal_size_max 0.20
_exptl_crystal_size_mid 0.10
_exptl_crystal_size_min 0.08
_refine_diff_density_max 0.317
_refine_diff_density_min -0.367
_refine_diff_density_rms 0.066
_refine_ls_abs_structure_details 'Flack H D (1983), Acta Cryst. A39, 876-881'
_refine_ls_abs_structure_Flack -0.08(9)
_refine_ls_extinction_method none
_refine_ls_goodness_of_fit_ref 1.062
_refine_ls_hydrogen_treatment refall
_refine_ls_matrix_type full
_refine_ls_number_parameters 227
_refine_ls_number_reflns 3383
_refine_ls_number_restraints 1
_refine_ls_restrained_S_all 1.062
_refine_ls_R_factor_all 0.0418
_refine_ls_R_factor_gt 0.0386
_refine_ls_shift/su_max 0.000
_refine_ls_shift/su_mean 0.000
_refine_ls_structure_factor_coef Fsqd
_refine_ls_weighting_details 'calc w=1/[\s^2^(Fo^2^)+(0.0371P)^2^+0.2308P] where P=(Fo^2^+2Fc^2^)/3'
_refine_ls_weighting_scheme calc
_refine_ls_wR_factor_gt 0.0910
_refine_ls_wR_factor_ref 0.0932
_reflns_number_gt 3231
_reflns_number_total 3383
_reflns_threshold_expression >2sigma(I)
_cod_data_source_file b502437d.txt
_cod_data_source_block compound38
_cod_depositor_comments
;
The following automatic conversions were performed:

'_chemical_melting_point' value '412-413' was changed to '412.5(5)' -
the average value was taken and precision was estimated.

Automatic conversion script
Id: cif_fix_values 1569 2011-02-09 13:29:24Z adriana 
;
_cod_original_sg_symbol_H-M P21
_cod_database_code 7150070

loop_
_symmetry_equiv_pos_as_xyz
'x, y, z'
'-x, y+1/2, -z'

loop_
_atom_site_label
_atom_site_type_symbol
_atom_site_fract_x
_atom_site_fract_y
_atom_site_fract_z
_atom_site_U_iso_or_equiv
_atom_site_adp_type
_atom_site_occupancy
_atom_site_symmetry_multiplicity
_atom_site_calc_flag
_atom_site_refinement_flags
_atom_site_disorder_assembly
_atom_site_disorder_group
S1 S 0.50419(12) 0.93265(8) 0.16151(7) 0.02845(19) Uani 1 1 d . . .
S2 S 0.49223(10) 0.62083(7) 0.10891(6) 0.01990(16) Uani 1 1 d . . .
S3 S 0.18200(11) 0.74706(7) 0.18712(7) 0.02304(17) Uani 1 1 d . . .
S4 S 0.31017(10) 0.32467(7) 0.08413(6) 0.02040(16) Uani 1 1 d . . .
S5 S -0.04079(10) 0.46965(8) 0.16059(6) 0.02208(17) Uani 1 1 d . . .
C1 C 0.3974(4) 0.7754(3) 0.1523(3) 0.0220(6) Uani 1 1 d . . .
C2 C 0.3052(4) 0.5064(3) 0.1149(3) 0.0189(6) Uani 1 1 d . . .
C3 C 0.1599(4) 0.5650(3) 0.1511(2) 0.0197(6) Uani 1 1 d . . .
C4 C 0.2584(4) 0.2556(3) 0.2220(3) 0.0190(5) Uani 1 1 d . . .
C5 C 0.0603(4) 0.2984(3) 0.2390(3) 0.0191(6) Uani 1 1 d . . .
C6 C 0.0732(4) 0.3144(3) 0.3747(3) 0.0192(6) Uani 1 1 d . . .
C7 C 0.2012(4) 0.1952(3) 0.4576(3) 0.0208(6) Uani 1 1 d . . .
C8 C 0.3746(4) 0.2922(3) 0.4547(3) 0.0217(6) Uani 1 1 d . . .
C9 C 0.4332(4) 0.2744(3) 0.3368(3) 0.0214(6) Uani 1 1 d . . .
C10 C 0.2375(4) 0.4210(3) 0.4370(3) 0.0223(6) Uani 1 1 d . . .
C11 C -0.0963(4) 0.1919(4) 0.1748(3) 0.0253(6) Uani 1 1 d . . .
C12 C 0.2031(5) 0.0394(3) 0.4182(3) 0.0268(7) Uani 1 1 d . . .
C13 C 0.1617(5) 0.1944(4) 0.5832(3) 0.0292(7) Uani 1 1 d . . .
H11C H -0.089(5) 0.173(4) 0.085(3) 0.030(9) Uiso 1 1 d . . .
H11B H -0.230(5) 0.222(4) 0.176(3) 0.030(9) Uiso 1 1 d . . .
H11A H -0.085(5) 0.095(4) 0.217(3) 0.029(9) Uiso 1 1 d . . .
H4 H 0.242(5) 0.147(4) 0.189(3) 0.024(8) Uiso 1 1 d . . .
H9A H 0.506(4) 0.363(3) 0.327(3) 0.007(7) Uiso 1 1 d . . .
H9B H 0.510(5) 0.198(4) 0.344(3) 0.025(9) Uiso 1 1 d . . .
H8 H 0.493(5) 0.288(4) 0.527(3) 0.027(9) Uiso 1 1 d . . .
H6 H -0.055(5) 0.330(4) 0.389(3) 0.022(8) Uiso 1 1 d . . .
H10A H 0.264(4) 0.496(4) 0.390(3) 0.015(8) Uiso 1 1 d . . .
H10B H 0.226(5) 0.459(4) 0.516(3) 0.029(9) Uiso 1 1 d . . .
H13A H 0.024(5) 0.150(4) 0.580(3) 0.035(10) Uiso 1 1 d . . .
H13B H 0.162(5) 0.288(4) 0.614(3) 0.026(9) Uiso 1 1 d . . .
H13C H 0.252(5) 0.131(4) 0.643(3) 0.028(9) Uiso 1 1 d . . .
H12A H 0.235(5) 0.031(4) 0.339(3) 0.027(9) Uiso 1 1 d . . .
H12B H 0.078(6) -0.008(5) 0.411(4) 0.041(11) Uiso 1 1 d . . .
H12C H 0.306(6) -0.011(5) 0.479(4) 0.038(10) Uiso 1 1 d . . .

loop_
_atom_site_aniso_label
_atom_site_aniso_U_11
_atom_site_aniso_U_22
_atom_site_aniso_U_33
_atom_site_aniso_U_23
_atom_site_aniso_U_13
_atom_site_aniso_U_12
S1 0.0376(4) 0.0189(4) 0.0305(4) -0.0009(3) 0.0124(3) -0.0014(3)
S2 0.0217(3) 0.0179(3) 0.0213(4) 0.0012(3) 0.0080(3) 0.0018(3)
S3 0.0286(4) 0.0185(3) 0.0244(4) 0.0003(3) 0.0114(3) 0.0058(3)
S4 0.0265(3) 0.0181(3) 0.0195(3) -0.0012(3) 0.0113(3) 0.0020(3)
S5 0.0175(3) 0.0272(4) 0.0217(4) 0.0043(3) 0.0057(3) 0.0049(3)
C1 0.0264(14) 0.0222(14) 0.0172(14) 0.0021(11) 0.0055(11) 0.0055(12)
C2 0.0215(13) 0.0188(13) 0.0167(14) 0.0041(11) 0.0058(10) 0.0033(11)
C3 0.0218(13) 0.0220(13) 0.0146(13) 0.0035(11) 0.0039(10) 0.0052(11)
C4 0.0204(13) 0.0182(13) 0.0188(13) -0.0001(11) 0.0063(10) 0.0010(11)
C5 0.0208(13) 0.0185(14) 0.0179(14) 0.0000(11) 0.0054(11) 0.0008(11)
C6 0.0191(12) 0.0228(15) 0.0154(13) 0.0001(12) 0.0046(10) -0.0002(11)
C7 0.0232(13) 0.0204(14) 0.0177(14) 0.0011(11) 0.0041(10) -0.0030(11)
C8 0.0217(13) 0.0221(15) 0.0175(15) 0.0045(11) -0.0007(11) -0.0014(11)
C9 0.0168(12) 0.0229(14) 0.0240(15) 0.0040(11) 0.0051(11) 0.0028(12)
C10 0.0274(15) 0.0198(15) 0.0187(15) -0.0021(12) 0.0051(12) -0.0042(12)
C11 0.0215(14) 0.0301(16) 0.0227(15) -0.0051(13) 0.0036(11) -0.0067(13)
C12 0.0350(17) 0.0191(14) 0.0276(17) 0.0053(13) 0.0111(13) 0.0004(13)
C13 0.0383(18) 0.0291(17) 0.0200(15) 0.0039(14) 0.0082(13) -0.0061(15)

loop_
_atom_type_symbol
_atom_type_description
_atom_type_scat_dispersion_real
_atom_type_scat_dispersion_imag
_atom_type_scat_source
C C 0.0033 0.0016 'International Tables Vol C Tables 4.2.6.8 and 6.1.1.4'
H H 0.0000 0.0000 'International Tables Vol C Tables 4.2.6.8 and 6.1.1.4'
S S 0.1246 0.1234 'International Tables Vol C Tables 4.2.6.8 and 6.1.1.4'

loop_
_geom_angle_atom_site_label_1
_geom_angle_atom_site_label_2
_geom_angle_atom_site_label_3
_geom_angle
_geom_angle_site_symmetry_1
_geom_angle_site_symmetry_3
_geom_angle_publ_flag
C1 S2 C2 97.37(14) . . ?
C1 S3 C3 97.11(14) . . ?
C2 S4 C4 98.72(13) . . ?
C3 S5 C5 104.41(13) . . ?
S1 C1 S2 123.19(18) . . ?
S1 C1 S3 123.78(18) . . ?
S2 C1 S3 113.03(18) . . ?
C3 C2 S4 121.4(2) . . ?
C3 C2 S2 116.3(2) . . ?
S4 C2 S2 122.21(16) . . ?
C2 C3 S5 123.2(2) . . ?
C2 C3 S3 116.1(2) . . ?
S5 C3 S3 120.64(16) . . ?
C9 C4 C5 115.3(2) . . ?
C9 C4 S4 111.6(2) . . ?
C5 C4 S4 115.8(2) . . ?
C6 C5 C11 111.9(2) . . ?
C6 C5 C4 110.9(2) . . ?
C11 C5 C4 110.9(2) . . ?
C6 C5 S5 107.56(19) . . ?
C11 C5 S5 101.1(2) . . ?
C4 C5 S5 114.2(2) . . ?
C5 C6 C10 110.1(2) . . ?
C5 C6 C7 113.2(2) . . ?
C10 C6 C7 86.4(2) . . ?
C12 C7 C13 106.8(3) . . ?
C12 C7 C8 118.5(3) . . ?
C13 C7 C8 112.7(2) . . ?
C12 C7 C6 123.4(2) . . ?
C13 C7 C6 109.2(3) . . ?
C8 C7 C6 85.1(2) . . ?
C9 C8 C10 107.4(2) . . ?
C9 C8 C7 112.4(2) . . ?
C10 C8 C7 88.1(2) . . ?
C8 C9 C4 113.1(2) . . ?
C8 C10 C6 86.4(2) . . ?

loop_
_geom_bond_atom_site_label_1
_geom_bond_atom_site_label_2
_geom_bond_distance
_geom_bond_site_symmetry_2
_geom_bond_publ_flag
S1 C1 1.652(3) . ?
S2 C1 1.732(3) . ?
S2 C2 1.742(3) . ?
S3 C1 1.733(3) . ?
S3 C3 1.750(3) . ?
S4 C2 1.740(3) . ?
S4 C4 1.833(3) . ?
S5 C3 1.734(3) . ?
S5 C5 1.880(3) . ?
C2 C3 1.349(4) . ?
C4 C9 1.551(4) . ?
C4 C5 1.552(4) . ?
C5 C6 1.530(4) . ?
C5 C11 1.531(4) . ?
C6 C10 1.561(4) . ?
C6 C7 1.582(4) . ?
C7 C12 1.527(4) . ?
C7 C13 1.537(4) . ?
C7 C8 1.556(4) . ?
C8 C9 1.528(4) . ?
C8 C10 1.538(4) . ?

loop_
_cod_related_entry_id
_cod_related_entry_database
_cod_related_entry_code
1 ChemSpider 9568335
